data_1568084
loop_
_publ_author_name
'Wang, Junjun'
'Li, Hao'
'Zhu, Yicai'
'Yang, Mingdi'
'Huang, Jing'
'Zhu, Xiaojiao'
'Yu, Zhi-Peng'
'Lu, Zhou'
'Zhou, Hongping'

_publ_section_title
;
 Unveiling upsurge of photogenerated ROS: control of intersystem crossing
 through tuning aggregation patterns.
;
_journal_issue 2
_journal_name_full 'Chemical science'
_journal_page_first 323
_journal_page_last 330
_journal_paper_doi 10.1039/d2sc06445f
_journal_volume 14
_journal_year 2023
_chemical_formula_moiety 'C54 H48 N4 O, 2(C7 H7 O3 S), C H4 O, H2 O'
_chemical_formula_sum 'C68 H62 N4 O7 S2'
_chemical_formula_weight 1111.33
_space_group_crystal_system triclinic
_space_group_IT_number 2
_space_group_name_Hall '-P 1'
_space_group_name_H-M_alt 'P -1'
_atom_sites_solution_hydrogens geom
_atom_sites_solution_primary dual
_audit_creation_date 2021-09-10
_audit_creation_method
;
Olex2 1.3
(compiled 2020.11.12 svn.r5f609507 for OlexSys, GUI svn.r6272)
;
_audit_update_record
;
2022-01-08 deposited with the CCDC.	2022-12-06 downloaded from the CCDC.
;
_cell_angle_alpha 84.789(3)
_cell_angle_beta 81.573(3)
_cell_angle_gamma 89.490(3)
_cell_formula_units_Z 2
_cell_length_a 9.0104(4)
_cell_length_b 13.7067(5)
_cell_length_c 24.3591(9)
_cell_measurement_reflns_used 13898
_cell_measurement_temperature 120
_cell_measurement_theta_max 70.04
_cell_measurement_theta_min 4.97
_cell_volume 2963.6(2)
_computing_cell_refinement
;
X-Area Recipe 1.33.0.0 (STOE, 2015)
;
_computing_data_collection
;
X-Area Pilatus3_SV 1.31.153.0 (STOE, 2018)
;
_computing_data_reduction
;
X-Area Integrate 1.74.2.0 (STOE, 2018)
X-Area LANA 1.75.3.0 (STOE, 2018)
;
_computing_molecular_graphics 'Olex2 1.3 (Dolomanov et al., 2009)'
_computing_publication_material
;
STOE & Cie GmbH, X-Area, software package for collecting single-crystal or
multi-domain crystal data on STOE area-detector diffractometers, for image 
processing, for the correction and scaling of reflection intensities and 
for outlier rejection, version 1.86, Darmstadt 2018
;
_computing_structure_refinement 'SHELXL 2018/3 (Sheldrick, 2015)'
_computing_structure_solution 'SHELXT 2018/2 (Sheldrick, 2018)'
_diffrn_ambient_temperature 120
_diffrn_detector Pilatus300K
_diffrn_detector_area_resol_mean 5.81
_diffrn_detector_type 'DECTRIS PILATUS 300K'
_diffrn_measured_fraction_theta_full 0.960
_diffrn_measured_fraction_theta_max 0.960
_diffrn_measurement_details '1715 frames, detector distance = 60 mm'
_diffrn_measurement_device 'Eulerian 4-circle diffractometer'
_diffrn_measurement_device_type 'STOE STADIVARI'
_diffrn_measurement_method 'rotation method, \w scans'
_diffrn_radiation_collimation '1.2 mm, 0.6 diameter'
_diffrn_radiation_monochromator 'Graded multilayer mirror'
_diffrn_radiation_polarisn_norm 270
_diffrn_radiation_probe x-ray
_diffrn_radiation_type 'Cu K\a'
_diffrn_radiation_wavelength 1.54186
_diffrn_reflns_av_R_equivalents 0.0313
_diffrn_reflns_av_unetI/netI 0.0526
_diffrn_reflns_Laue_measured_fraction_full 0.960
_diffrn_reflns_Laue_measured_fraction_max 0.960
_diffrn_reflns_limit_h_max 7
_diffrn_reflns_limit_h_min -10
_diffrn_reflns_limit_k_max 16
_diffrn_reflns_limit_k_min -13
_diffrn_reflns_limit_l_max 28
_diffrn_reflns_limit_l_min -27
_diffrn_reflns_number 21130
_diffrn_reflns_point_group_measured_fraction_full 0.960
_diffrn_reflns_point_group_measured_fraction_max 0.960
_diffrn_reflns_theta_full 66.601
_diffrn_reflns_theta_max 66.601
_diffrn_reflns_theta_min 3.684
_diffrn_source 'GeniX 3D HF Cu'
_diffrn_source_current 0.600
_diffrn_source_power 0.030
_diffrn_source_voltage 50
_exptl_absorpt_coefficient_mu 1.276
_exptl_absorpt_correction_T_max 1.0000
_exptl_absorpt_correction_T_min 0.6789
_exptl_absorpt_correction_type none
_exptl_absorpt_process_details
;
STOE LANA, absorption correction by scaling of reflection intensities.
J. Koziskova, F. Hahn, J. Richter, J. Kozisek, "Comparison of different
absorption corrections on the model structure of tetrakis(\m~2~-acetato)-
diaqua-di-copper(II)", Acta Chimica Slovaca, vol. 9, no. 2, 2016, pp. 136 - 140.
;
_exptl_crystal_colour orange
_exptl_crystal_colour_primary orange
_exptl_crystal_density_diffrn 1.245
_exptl_crystal_density_method 'not measured'
_exptl_crystal_description block
_exptl_crystal_F_000 1172
_exptl_crystal_size_max 0.2
_exptl_crystal_size_mid 0.2
_exptl_crystal_size_min 0.2
_refine_diff_density_max 0.788
_refine_diff_density_min -0.627
_refine_diff_density_rms 0.049
_refine_ls_extinction_method none
_refine_ls_goodness_of_fit_ref 1.033
_refine_ls_hydrogen_treatment constr
_refine_ls_matrix_type full
_refine_ls_number_parameters 732
_refine_ls_number_reflns 10056
_refine_ls_number_restraints 0
_refine_ls_restrained_S_all 1.033
_refine_ls_R_factor_all 0.0751
_refine_ls_R_factor_gt 0.0480
_refine_ls_shift/su_max 0.001
_refine_ls_shift/su_mean 0.000
_refine_ls_structure_factor_coef Fsqd
_refine_ls_weighting_details 'w=1/[\s^2^(Fo^2^)+(0.0616P)^2^+0.5621P] where P=(Fo^2^+2Fc^2^)/3'
_refine_ls_weighting_scheme calc
_refine_ls_wR_factor_gt 0.1140
_refine_ls_wR_factor_ref 0.1246
_reflns_d_resolution_high 0.827
_reflns_d_resolution_low 4.720
_reflns_Friedel_coverage 0.000
_reflns_limit_h_max 8
_reflns_limit_h_min -6
_reflns_limit_k_max 9
_reflns_limit_k_min -7
_reflns_limit_l_max 29
_reflns_number_gt 7103
_reflns_number_total 7547
_reflns_threshold_expression I>4u(I)
_cod_data_source_file d2sc06445f2.cif
_cod_data_source_block 1
_cod_depositor_comments 'Adding full bibliography for 1568084--1568085.cif.'
_cod_database_code 1568084
_shelx_shelxl_version_number 2018/3
_shelx_space_group_comment
;
The symmetry employed for this shelxl refinement is uniquely defined
by the following loop, which should always be used as a source of
symmetry information in preference to the above space-group names.
They are only intended as comments.
;
_shelx_estimated_absorpt_t_max 0.784
_shelx_estimated_absorpt_t_min 0.784
_olex2_refinement_description
;
1. Fixed Uiso
 At 1.2 times of:
  All C(H) groups, All C(H,H) groups
 At 1.5 times of:
  All C(H,H,H) groups
2.a Secondary CH2 refined with riding coordinates:
 C40(H40A,H40B), C41(H41A,H41B), C42(H42A,H42B), C43(H43A,H43B)
2.b Aromatic/amide H refined with riding coordinates:
 C16(H16), C17(H17), C18(H18), C19(H19), C20(H20), C22(H22), C23(H23),
 C24(H24), C25(H25), C26(H26), C28(H28), C29(H29), C31(H31), C32(H32), C33(H33),
  C34(H34), C36(H36), C37(H37), C38(H38), C39(H39), C44(H44), C45(H45),
 C46(H46), C47(H47), C49(H49), C50(H50), C52(H52), C53(H53), C54(H54), C55(H55),
  C58(H58), C59(H59), C60(H60), C61(H61), C62(H62), C64(H64), C65(H65),
 C66(H66), C67(H67), C68(H68), C10(H10), C11(H11), C13(H13), C14(H14), C3(H3),
 C4(H4), C6(H6), C7(H7)
2.c Idealised Me refined as rotating group:
 C8(H8A,H8B,H8C), C1(H1A,H1B,H1C)
;
_smtbx_masks_void_probe_radius 1.2
_smtbx_masks_void_truncation_radius 1.2
_olex2_submission_special_instructions 'No special instructions were received'

loop_
_space_group_symop_operation_xyz
'x, y, z'
'-x, -y, -z'

loop_
_atom_site_label
_atom_site_type_symbol
_atom_site_fract_x
_atom_site_fract_y
_atom_site_fract_z
_atom_site_U_iso_or_equiv
_atom_site_adp_type
_atom_site_occupancy
_atom_site_site_symmetry_order
_atom_site_calc_flag
_atom_site_refinement_flags_posn
_atom_site_refinement_flags_adp
_atom_site_refinement_flags_occupancy
_atom_site_disorder_assembly
_atom_site_disorder_group
O4 O 0.26437(19) 0.84055(11) 0.38188(7) 0.0250(4) Uani 1 1 d . . . . .
N1 N 0.3026(2) 0.96337(14) 0.47176(8) 0.0233(5) Uani 1 1 d . . . . .
N2 N 0.5280(2) 0.79987(16) 0.88873(9) 0.0295(5) Uani 1 1 d . . . . .
N3 N 0.5948(3) 0.45202(19) 0.82653(9) 0.0357(6) Uani 1 1 d . . . . .
N4 N 0.3262(2) 0.64580(14) 0.41390(8) 0.0231(5) Uani 1 1 d . . . . .
C15 C 0.4123(3) 0.83671(19) 0.92790(11) 0.0275(6) Uani 1 1 d . . . . .
C16 C 0.3649(3) 0.7813(2) 0.97779(11) 0.0327(6) Uani 1 1 d . . . . .
H16 H 0.405610 0.719675 0.984930 0.039 Uiso 1 1 calc R U . . .
C17 C 0.2566(3) 0.8181(2) 1.01707(12) 0.0400(7) Uani 1 1 d . . . . .
H17 H 0.225682 0.781271 1.050732 0.048 Uiso 1 1 calc R U . . .
C18 C 0.1948(4) 0.9089(3) 1.00639(14) 0.0477(9) Uani 1 1 d . . . . .
H18 H 0.123156 0.933662 1.032965 0.057 Uiso 1 1 calc R U . . .
C19 C 0.2394(4) 0.9628(2) 0.95633(14) 0.0484(8) Uani 1 1 d . . . . .
H19 H 0.196312 1.023544 0.948857 0.058 Uiso 1 1 calc R U . . .
C20 C 0.3480(4) 0.9270(2) 0.91697(13) 0.0386(7) Uani 1 1 d . . . . .
H20 H 0.377657 0.963741 0.883184 0.046 Uiso 1 1 calc R U . . .
C21 C 0.6688(3) 0.77768(19) 0.90747(10) 0.0266(6) Uani 1 1 d . . . . .
C22 C 0.7227(3) 0.8372(2) 0.94400(11) 0.0325(6) Uani 1 1 d . . . . .
H22 H 0.667152 0.890833 0.955904 0.039 Uiso 1 1 calc R U . . .
C23 C 0.8585(3) 0.8163(2) 0.96241(12) 0.0362(7) Uani 1 1 d . . . . .
H23 H 0.893357 0.855903 0.986884 0.043 Uiso 1 1 calc R U . . .
C24 C 0.9431(3) 0.7372(2) 0.94482(11) 0.0327(6) Uani 1 1 d . . . . .
H24 H 1.035030 0.723994 0.956953 0.039 Uiso 1 1 calc R U . . .
C25 C 0.8893(3) 0.6777(2) 0.90883(11) 0.0298(6) Uani 1 1 d . . . . .
H25 H 0.945373 0.624295 0.896819 0.036 Uiso 1 1 calc R U . . .
C26 C 0.7522(3) 0.69751(18) 0.89075(10) 0.0269(6) Uani 1 1 d . . . . .
H26 H 0.716082 0.656628 0.867211 0.032 Uiso 1 1 calc R U . . .
C27 C 0.5127(3) 0.80384(19) 0.83200(11) 0.0276(6) Uani 1 1 d . . . . .
C28 C 0.3693(3) 0.80279(19) 0.81630(11) 0.0285(6) Uani 1 1 d . . . . .
H28 H 0.285552 0.796431 0.843683 0.034 Uiso 1 1 calc R U . . .
C29 C 0.3502(3) 0.81103(19) 0.76096(11) 0.0291(6) Uani 1 1 d . . . . .
H29 H 0.253622 0.813214 0.751700 0.035 Uiso 1 1 calc R U . . .
C30 C 0.4726(3) 0.81616(19) 0.71862(11) 0.0284(6) Uani 1 1 d . . . . .
C31 C 0.6151(3) 0.8132(2) 0.73480(11) 0.0378(7) Uani 1 1 d . . . . .
H31 H 0.698974 0.814102 0.707491 0.045 Uiso 1 1 calc R U . . .
C32 C 0.6354(3) 0.8091(2) 0.78995(11) 0.0368(7) Uani 1 1 d . . . . .
H32 H 0.731986 0.809844 0.799111 0.044 Uiso 1 1 calc R U . . .
C33 C 0.4562(3) 0.83050(19) 0.65964(11) 0.0289(6) Uani 1 1 d . . . . .
H33 H 0.530760 0.805756 0.634098 0.035 Uiso 1 1 calc R U . . .
C34 C 0.3412(3) 0.87685(18) 0.64002(11) 0.0269(6) Uani 1 1 d . . . . .
H34 H 0.262282 0.894951 0.666130 0.032 Uiso 1 1 calc R U . . .
C35 C 0.3281(3) 0.90155(17) 0.58177(10) 0.0242(5) Uani 1 1 d . . . . .
C36 C 0.2177(3) 0.96840(17) 0.56767(10) 0.0241(5) Uani 1 1 d . . . . .
H36 H 0.150519 0.992770 0.595826 0.029 Uiso 1 1 calc R U . . .
C37 C 0.2074(3) 0.99807(17) 0.51357(10) 0.0244(5) Uani 1 1 d . . . . .
H37 H 0.133854 1.042784 0.505257 0.029 Uiso 1 1 calc R U . . .
C38 C 0.4104(3) 0.89850(17) 0.48333(11) 0.0246(5) Uani 1 1 d . . . . .
H38 H 0.475818 0.875260 0.454286 0.030 Uiso 1 1 calc R U . . .
C39 C 0.4242(3) 0.86678(17) 0.53708(10) 0.0243(5) Uani 1 1 d . . . . .
H39 H 0.498127 0.821578 0.544209 0.029 Uiso 1 1 calc R U . . .
C40 C 0.2884(3) 0.99651(18) 0.41344(10) 0.0282(6) Uani 1 1 d . . . . .
H40A H 0.386935 0.998187 0.391129 0.034 Uiso 1 1 calc R U . . .
H40B H 0.248505 1.062502 0.411693 0.034 Uiso 1 1 calc R U . . .
C41 C 0.1867(3) 0.92994(17) 0.38945(11) 0.0267(6) Uani 1 1 d . . . . .
H41A H 0.093681 0.918307 0.414757 0.032 Uiso 1 1 calc R U . . .
H41B H 0.163195 0.959645 0.354092 0.032 Uiso 1 1 calc R U . . .
C42 C 0.1699(3) 0.76624(18) 0.36863(11) 0.0294(6) Uani 1 1 d . . . . .
H42A H 0.130834 0.786526 0.334349 0.035 Uiso 1 1 calc R U . . .
H42B H 0.086047 0.753747 0.398242 0.035 Uiso 1 1 calc R U . . .
C43 C 0.2633(3) 0.67529(18) 0.36194(11) 0.0290(6) Uani 1 1 d . . . . .
H43A H 0.201678 0.622599 0.353404 0.035 Uiso 1 1 calc R U . . .
H43B H 0.344274 0.687667 0.331211 0.035 Uiso 1 1 calc R U . . .
C44 C 0.2408(3) 0.59335(18) 0.45617(11) 0.0278(6) Uani 1 1 d . . . . .
H44 H 0.147354 0.570513 0.451047 0.033 Uiso 1 1 calc R U . . .
C45 C 0.4624(3) 0.67781(17) 0.42069(10) 0.0240(5) Uani 1 1 d . . . . .
H45 H 0.521874 0.712576 0.391020 0.029 Uiso 1 1 calc R U . . .
C46 C 0.2896(3) 0.57324(18) 0.50646(11) 0.0279(6) Uani 1 1 d . . . . .
H46 H 0.229677 0.536033 0.534989 0.033 Uiso 1 1 calc R U . . .
C47 C 0.5145(3) 0.66015(17) 0.47025(10) 0.0244(5) Uani 1 1 d . . . . .
H47 H 0.608893 0.683240 0.473967 0.029 Uiso 1 1 calc R U . . .
C48 C 0.4288(3) 0.60803(17) 0.51559(10) 0.0241(5) Uani 1 1 d . . . . .
C49 C 0.4871(3) 0.59269(18) 0.56846(11) 0.0269(6) Uani 1 1 d . . . . .
H49 H 0.578198 0.621780 0.571258 0.032 Uiso 1 1 calc R U . . .
C50 C 0.4171(3) 0.53942(19) 0.61286(11) 0.0304(6) Uani 1 1 d . . . . .
H50 H 0.325585 0.511868 0.609084 0.037 Uiso 1 1 calc R U . . .
C51 C 0.4684(3) 0.5194(2) 0.66709(11) 0.0309(6) Uani 1 1 d . . . . .
C52 C 0.3881(3) 0.4523(2) 0.70608(12) 0.0436(8) Uani 1 1 d . . . . .
H52 H 0.303814 0.422159 0.697217 0.052 Uiso 1 1 calc R U . . .
C53 C 0.5967(3) 0.5628(2) 0.68132(11) 0.0309(6) Uani 1 1 d . . . . .
H53 H 0.653313 0.606955 0.655498 0.037 Uiso 1 1 calc R U . . .
C54 C 0.4310(3) 0.4296(3) 0.75779(12) 0.0469(8) Uani 1 1 d . . . . .
H54 H 0.375832 0.384194 0.783277 0.056 Uiso 1 1 calc R U . . .
C55 C 0.6398(3) 0.5406(2) 0.73340(11) 0.0313(6) Uani 1 1 d . . . . .
H55 H 0.724418 0.570169 0.742397 0.038 Uiso 1 1 calc R U . . .
C56 C 0.5567(3) 0.4742(2) 0.77205(11) 0.0336(6) Uani 1 1 d . . . . .
C57 C 0.4812(3) 0.4639(2) 0.87220(10) 0.0280(6) Uani 1 1 d . . . . .
C58 C 0.3942(3) 0.5475(2) 0.87207(12) 0.0357(7) Uani 1 1 d . . . . .
H58 H 0.411705 0.595664 0.842380 0.043 Uiso 1 1 calc R U . . .
C59 C 0.2817(3) 0.5599(2) 0.91581(13) 0.0412(7) Uani 1 1 d . . . . .
H59 H 0.222372 0.615797 0.915094 0.049 Uiso 1 1 calc R U . . .
C60 C 0.2568(3) 0.4901(3) 0.96045(12) 0.0440(8) Uani 1 1 d . . . . .
H60 H 0.182296 0.499398 0.990220 0.053 Uiso 1 1 calc R U . . .
C61 C 0.3426(3) 0.4060(2) 0.96098(11) 0.0418(8) Uani 1 1 d . . . . .
H61 H 0.325310 0.358354 0.990933 0.050 Uiso 1 1 calc R U . . .
C62 C 0.4543(3) 0.3928(2) 0.91687(11) 0.0342(6) Uani 1 1 d . . . . .
H62 H 0.511639 0.336029 0.917161 0.041 Uiso 1 1 calc R U . . .
C63 C 0.7393(3) 0.4178(2) 0.83415(11) 0.0292(6) Uani 1 1 d . . . . .
C64 C 0.8272(3) 0.3714(2) 0.79257(11) 0.0377(7) Uani 1 1 d . . . . .
H64 H 0.789195 0.360928 0.760073 0.045 Uiso 1 1 calc R U . . .
C65 C 0.9708(4) 0.3405(3) 0.79908(13) 0.0467(8) Uani 1 1 d . . . . .
H65 H 1.029602 0.311217 0.770518 0.056 Uiso 1 1 calc R U . . .
C66 C 1.0277(3) 0.3530(2) 0.84796(12) 0.0435(8) Uani 1 1 d . . . . .
H66 H 1.123589 0.331322 0.852589 0.052 Uiso 1 1 calc R U . . .
C67 C 0.9398(3) 0.3982(2) 0.88971(12) 0.0361(7) Uani 1 1 d . . . . .
H67 H 0.976680 0.406334 0.922731 0.043 Uiso 1 1 calc R U . . .
C68 C 0.7984(3) 0.4314(2) 0.88293(11) 0.0306(6) Uani 1 1 d . . . . .
H68 H 0.741669 0.463060 0.911002 0.037 Uiso 1 1 calc R U . . .
S1 S 0.09822(7) 0.26261(4) 0.46071(3) 0.02252(14) Uani 1 1 d . . . . .
O5 O -0.0082(2) 0.19020(13) 0.49004(8) 0.0333(4) Uani 1 1 d . . . . .
O6 O 0.2481(2) 0.22213(12) 0.44672(7) 0.0287(4) Uani 1 1 d . . . . .
O7 O 0.1009(2) 0.35254(12) 0.48811(7) 0.0318(4) Uani 1 1 d . . . . .
C8 C -0.0706(4) 0.3809(2) 0.23107(12) 0.0419(7) Uani 1 1 d . . . . .
H8A H -0.175660 0.395341 0.233201 0.063 Uiso 1 1 calc R U . . .
H8B H -0.046378 0.328071 0.208018 0.063 Uiso 1 1 calc R U . . .
H8C H -0.013095 0.437866 0.215258 0.063 Uiso 1 1 calc R U . . .
C9 C -0.0342(3) 0.3515(2) 0.28871(11) 0.0294(6) Uani 1 1 d . . . . .
C10 C -0.0262(3) 0.42059(19) 0.32661(11) 0.0298(6) Uani 1 1 d . . . . .
H10 H -0.046243 0.485908 0.316480 0.036 Uiso 1 1 calc R U . . .
C11 C 0.0107(3) 0.39435(18) 0.37889(10) 0.0254(5) Uani 1 1 d . . . . .
H11 H 0.016886 0.442100 0.403264 0.031 Uiso 1 1 calc R U . . .
C12 C 0.0386(3) 0.29765(18) 0.39531(10) 0.0226(5) Uani 1 1 d . . . . .
C13 C 0.0289(3) 0.22701(18) 0.35827(11) 0.0258(6) Uani 1 1 d . . . . .
H13 H 0.045892 0.161509 0.369056 0.031 Uiso 1 1 calc R U . . .
C14 C -0.0057(3) 0.25389(19) 0.30563(11) 0.0282(6) Uani 1 1 d . . . . .
H14 H -0.010201 0.206236 0.281058 0.034 Uiso 1 1 calc R U . . .
S2 S 0.23169(8) 0.15124(5) 0.67806(3) 0.02795(16) Uani 1 1 d . . . . .
O1 O 0.1668(3) 0.24822(14) 0.68168(8) 0.0442(5) Uani 1 1 d . . . . .
O2 O 0.3318(2) 0.14185(15) 0.62676(8) 0.0410(5) Uani 1 1 d . . . . .
O3 O 0.1181(2) 0.07445(14) 0.68945(8) 0.0374(5) Uani 1 1 d . . . . .
C1 C 0.6283(6) 0.1161(3) 0.8611(2) 0.110(2) Uani 1 1 d . . . . .
H1A H 0.663349 0.050209 0.867014 0.164 Uiso 1 1 calc R U . . .
H1B H 0.571930 0.134950 0.895093 0.164 Uiso 1 1 calc R U . . .
H1C H 0.712600 0.159499 0.850025 0.164 Uiso 1 1 calc R U . . .
C2 C 0.5287(5) 0.1221(3) 0.81570(19) 0.0674(12) Uani 1 1 d . . . . .
C3 C 0.3832(7) 0.1605(3) 0.8259(2) 0.108(2) Uani 1 1 d . . . . .
H3 H 0.347014 0.180773 0.860816 0.130 Uiso 1 1 calc R U . . .
C4 C 0.2931(6) 0.1683(3) 0.78396(18) 0.0923(19) Uani 1 1 d . . . . .
H4 H 0.197389 0.194674 0.790708 0.111 Uiso 1 1 calc R U . . .
C5 C 0.3454(3) 0.13696(19) 0.73225(12) 0.0326(6) Uani 1 1 d . . . . .
C6 C 0.4794(4) 0.0910(4) 0.72576(15) 0.0749(13) Uani 1 1 d . . . . .
H6 H 0.511542 0.063201 0.692642 0.090 Uiso 1 1 calc R U . . .
C7 C 0.5696(4) 0.0843(4) 0.76707(17) 0.0846(16) Uani 1 1 d . . . . .
H7 H 0.661353 0.052528 0.760938 0.101 Uiso 1 1 calc R U . . .

loop_
_atom_site_aniso_label
_atom_site_aniso_U_11
_atom_site_aniso_U_22
_atom_site_aniso_U_33
_atom_site_aniso_U_23
_atom_site_aniso_U_13
_atom_site_aniso_U_12
O4 0.0259(10) 0.0210(8) 0.0299(10) -0.0026(7) -0.0102(8) -0.0014(7)
N1 0.0266(12) 0.0194(10) 0.0252(11) -0.0026(8) -0.0076(9) -0.0008(9)
N2 0.0256(13) 0.0398(12) 0.0243(11) -0.0039(9) -0.0079(9) 0.0072(10)
N3 0.0249(13) 0.0615(16) 0.0200(11) -0.0002(10) -0.0039(10) 0.0084(11)
N4 0.0268(12) 0.0221(10) 0.0220(11) -0.0041(8) -0.0072(9) 0.0015(9)
C15 0.0223(14) 0.0368(14) 0.0261(14) -0.0096(11) -0.0084(11) 0.0006(11)
C16 0.0293(16) 0.0412(15) 0.0305(15) -0.0089(12) -0.0106(12) 0.0003(12)
C17 0.0320(17) 0.0574(19) 0.0316(16) -0.0128(14) -0.0026(13) -0.0083(15)
C18 0.0300(17) 0.072(2) 0.047(2) -0.0368(17) -0.0066(14) 0.0084(16)
C19 0.051(2) 0.0502(19) 0.051(2) -0.0229(16) -0.0192(17) 0.0188(16)
C20 0.0451(19) 0.0374(15) 0.0362(16) -0.0088(13) -0.0125(14) 0.0068(14)
C21 0.0251(14) 0.0341(14) 0.0210(13) -0.0018(10) -0.0049(11) -0.0011(11)
C22 0.0300(16) 0.0355(15) 0.0329(15) -0.0097(12) -0.0039(12) 0.0040(12)
C23 0.0274(16) 0.0448(16) 0.0403(17) -0.0163(13) -0.0099(13) -0.0016(13)
C24 0.0219(15) 0.0473(16) 0.0312(15) -0.0097(12) -0.0075(12) 0.0048(12)
C25 0.0281(15) 0.0366(14) 0.0254(14) -0.0065(11) -0.0038(11) 0.0064(12)
C26 0.0286(15) 0.0313(13) 0.0219(13) -0.0049(10) -0.0057(11) 0.0021(11)
C27 0.0267(15) 0.0314(13) 0.0251(13) -0.0014(11) -0.0061(11) 0.0019(11)
C28 0.0215(14) 0.0379(14) 0.0254(13) -0.0004(11) -0.0023(11) -0.0027(11)
C29 0.0231(14) 0.0361(14) 0.0291(14) -0.0008(11) -0.0086(11) 0.0007(11)
C30 0.0288(15) 0.0332(14) 0.0234(13) 0.0001(11) -0.0064(11) 0.0023(12)
C31 0.0258(16) 0.0587(19) 0.0261(15) 0.0050(13) -0.0007(12) 0.0082(14)
C32 0.0225(15) 0.0585(18) 0.0290(15) 0.0048(13) -0.0080(12) 0.0047(13)
C33 0.0277(15) 0.0336(14) 0.0253(14) -0.0035(11) -0.0031(11) 0.0029(12)
C34 0.0258(15) 0.0301(13) 0.0250(13) -0.0031(10) -0.0044(11) 0.0006(11)
C35 0.0245(14) 0.0228(12) 0.0269(13) -0.0042(10) -0.0073(11) -0.0033(10)
C36 0.0234(14) 0.0232(12) 0.0272(13) -0.0063(10) -0.0058(11) 0.0006(10)
C37 0.0223(14) 0.0217(12) 0.0305(14) -0.0049(10) -0.0068(11) -0.0010(10)
C38 0.0228(14) 0.0215(12) 0.0304(14) -0.0075(10) -0.0036(11) -0.0002(10)
C39 0.0244(14) 0.0228(12) 0.0274(13) -0.0030(10) -0.0096(11) 0.0029(10)
C40 0.0383(16) 0.0223(12) 0.0248(13) 0.0006(10) -0.0086(12) -0.0005(11)
C41 0.0297(15) 0.0251(12) 0.0267(13) -0.0002(10) -0.0104(11) 0.0025(11)
C42 0.0336(16) 0.0258(13) 0.0329(15) -0.0042(11) -0.0174(12) -0.0011(11)
C43 0.0392(17) 0.0265(13) 0.0236(13) -0.0029(10) -0.0120(12) 0.0009(12)
C44 0.0227(14) 0.0276(13) 0.0329(15) -0.0041(11) -0.0028(11) -0.0031(11)
C45 0.0248(14) 0.0214(12) 0.0245(13) -0.0024(10) 0.0011(11) -0.0019(10)
C46 0.0295(15) 0.0265(13) 0.0255(14) 0.0001(10) 0.0017(11) 0.0007(11)
C47 0.0223(14) 0.0235(12) 0.0293(14) -0.0069(10) -0.0067(11) -0.0009(10)
C48 0.0279(15) 0.0201(12) 0.0257(13) -0.0058(10) -0.0066(11) 0.0068(10)
C49 0.0268(15) 0.0246(12) 0.0300(14) -0.0060(11) -0.0044(11) 0.0011(11)
C50 0.0263(15) 0.0353(14) 0.0302(15) -0.0042(11) -0.0050(12) 0.0016(12)
C51 0.0268(15) 0.0414(15) 0.0257(14) -0.0046(11) -0.0072(11) 0.0053(12)
C52 0.0258(16) 0.073(2) 0.0323(16) 0.0018(15) -0.0075(13) -0.0115(15)
C53 0.0322(16) 0.0351(14) 0.0226(13) 0.0029(11) 0.0012(11) 0.0033(12)
C54 0.0311(17) 0.078(2) 0.0289(16) 0.0099(15) -0.0042(13) -0.0136(16)
C55 0.0240(15) 0.0421(15) 0.0289(14) -0.0040(12) -0.0068(12) 0.0020(12)
C56 0.0238(15) 0.0545(17) 0.0219(14) 0.0015(12) -0.0042(11) 0.0019(13)
C57 0.0202(14) 0.0424(15) 0.0218(13) -0.0031(11) -0.0042(10) 0.0006(12)
C58 0.0279(16) 0.0401(16) 0.0391(16) -0.0003(13) -0.0069(13) 0.0006(13)
C59 0.0312(17) 0.0481(17) 0.0483(19) -0.0169(15) -0.0113(14) 0.0080(14)
C60 0.0251(16) 0.081(2) 0.0274(15) -0.0195(15) -0.0009(12) 0.0084(16)
C61 0.0301(17) 0.071(2) 0.0206(14) 0.0066(14) 0.0005(12) 0.0027(15)
C62 0.0294(16) 0.0434(16) 0.0287(15) 0.0010(12) -0.0038(12) 0.0076(13)
C63 0.0222(14) 0.0420(15) 0.0228(13) 0.0003(11) -0.0032(11) 0.0039(12)
C64 0.0347(17) 0.0558(18) 0.0234(14) -0.0059(13) -0.0063(12) 0.0072(14)
C65 0.0377(19) 0.068(2) 0.0328(16) -0.0060(15) 0.0005(14) 0.0208(16)
C66 0.0267(17) 0.065(2) 0.0373(17) 0.0032(15) -0.0041(13) 0.0101(15)
C67 0.0288(16) 0.0509(17) 0.0298(15) 0.0000(13) -0.0101(12) -0.0028(13)
C68 0.0269(15) 0.0411(15) 0.0241(13) -0.0034(11) -0.0041(11) 0.0005(12)
S1 0.0226(3) 0.0223(3) 0.0237(3) -0.0027(2) -0.0063(2) 0.0004(2)
O5 0.0304(11) 0.0380(10) 0.0312(10) 0.0055(8) -0.0087(8) -0.0059(9)
O6 0.0229(10) 0.0296(9) 0.0352(10) -0.0051(8) -0.0089(8) 0.0048(8)
O7 0.0415(12) 0.0274(9) 0.0296(10) -0.0087(8) -0.0118(9) 0.0065(8)
C8 0.050(2) 0.0473(17) 0.0287(15) 0.0000(13) -0.0096(14) -0.0036(15)
C9 0.0237(14) 0.0399(15) 0.0238(14) -0.0004(11) -0.0023(11) -0.0005(12)
C10 0.0284(15) 0.0282(13) 0.0316(15) 0.0018(11) -0.0040(12) 0.0006(11)
C11 0.0259(14) 0.0260(12) 0.0243(13) -0.0045(10) -0.0020(11) 0.0011(11)
C12 0.0168(13) 0.0275(12) 0.0230(13) -0.0031(10) -0.0013(10) 0.0004(10)
C13 0.0232(14) 0.0242(12) 0.0311(14) -0.0058(10) -0.0054(11) 0.0021(11)
C14 0.0238(14) 0.0369(14) 0.0255(14) -0.0095(11) -0.0045(11) -0.0025(11)
S2 0.0329(4) 0.0290(3) 0.0225(3) -0.0023(2) -0.0053(3) -0.0055(3)
O1 0.0654(15) 0.0361(11) 0.0371(11) -0.0085(9) -0.0252(11) 0.0120(10)
O2 0.0414(13) 0.0504(12) 0.0295(10) -0.0084(9) 0.0045(9) -0.0165(10)
O3 0.0362(12) 0.0478(11) 0.0280(10) -0.0003(9) -0.0048(9) -0.0145(9)
C1 0.138(5) 0.073(3) 0.144(5) 0.012(3) -0.117(4) -0.022(3)
C2 0.087(3) 0.0400(19) 0.088(3) 0.0058(19) -0.061(3) -0.0121(19)
C3 0.182(6) 0.080(3) 0.094(4) -0.057(3) -0.098(4) 0.076(4)
C4 0.135(4) 0.089(3) 0.076(3) -0.054(2) -0.072(3) 0.076(3)
C5 0.0367(17) 0.0250(13) 0.0383(16) -0.0019(11) -0.0137(13) -0.0036(12)
C6 0.052(2) 0.140(4) 0.0306(18) -0.005(2) -0.0039(17) 0.033(3)
C7 0.032(2) 0.159(5) 0.054(2) 0.032(3) -0.0034(18) 0.017(2)

loop_
_atom_type_symbol
_atom_type_description
_atom_type_scat_dispersion_real
_atom_type_scat_dispersion_imag
_atom_type_scat_source
C C 0.0181 0.0091 'International Tables Vol C Tables 4.2.6.8 and 6.1.1.4'
H H 0.0000 0.0000 'International Tables Vol C Tables 4.2.6.8 and 6.1.1.4'
N N 0.0311 0.0180 'International Tables Vol C Tables 4.2.6.8 and 6.1.1.4'
O O 0.0492 0.0322 'International Tables Vol C Tables 4.2.6.8 and 6.1.1.4'
S S 0.3331 0.5567 'International Tables Vol C Tables 4.2.6.8 and 6.1.1.4'

loop_
_geom_angle_atom_site_label_1
_geom_angle_atom_site_label_2
_geom_angle_atom_site_label_3
_geom_angle
_geom_angle_site_symmetry_1
_geom_angle_site_symmetry_3
_geom_angle_publ_flag
C41 O4 C42 112.07(19) . . ?
C37 N1 C38 120.2(2) . . ?
C37 N1 C40 119.6(2) . . ?
C38 N1 C40 120.2(2) . . ?
C15 N2 C21 117.1(2) . . ?
C27 N2 C15 120.4(2) . . ?
C27 N2 C21 121.4(2) . . ?
C57 N3 C56 117.2(2) . . ?
C63 N3 C56 120.9(2) . . ?
C63 N3 C57 121.9(2) . . ?
C44 N4 C43 119.3(2) . . ?
C45 N4 C43 120.5(2) . . ?
C45 N4 C44 120.0(2) . . ?
C16 C15 N2 119.4(2) . . ?
C20 C15 N2 121.0(3) . . ?
C20 C15 C16 119.7(3) . . ?
C15 C16 H16 120.1 . . ?
C15 C16 C17 119.8(3) . . ?
C17 C16 H16 120.1 . . ?
C16 C17 H17 119.9 . . ?
C18 C17 C16 120.3(3) . . ?
C18 C17 H17 119.9 . . ?
C17 C18 H18 120.1 . . ?
C19 C18 C17 119.8(3) . . ?
C19 C18 H18 120.1 . . ?
C18 C19 H19 119.8 . . ?
C18 C19 C20 120.4(3) . . ?
C20 C19 H19 119.8 . . ?
C15 C20 C19 120.0(3) . . ?
C15 C20 H20 120.0 . . ?
C19 C20 H20 120.0 . . ?
C22 C21 N2 119.6(2) . . ?
C26 C21 N2 121.2(2) . . ?
C26 C21 C22 119.2(2) . . ?
C21 C22 H22 120.0 . . ?
C23 C22 C21 120.1(3) . . ?
C23 C22 H22 120.0 . . ?
C22 C23 H23 119.6 . . ?
C22 C23 C24 120.7(3) . . ?
C24 C23 H23 119.6 . . ?
C23 C24 H24 120.4 . . ?
C23 C24 C25 119.3(3) . . ?
C25 C24 H24 120.4 . . ?
C24 C25 H25 119.9 . . ?
C26 C25 C24 120.3(2) . . ?
C26 C25 H25 119.9 . . ?
C21 C26 C25 120.5(2) . . ?
C21 C26 H26 119.8 . . ?
C25 C26 H26 119.8 . . ?
C28 C27 N2 119.7(2) . . ?
C32 C27 N2 122.5(2) . . ?
C32 C27 C28 117.8(2) . . ?
C27 C28 H28 119.4 . . ?
C29 C28 C27 121.1(3) . . ?
C29 C28 H28 119.4 . . ?
C28 C29 H29 119.3 . . ?
C28 C29 C30 121.4(2) . . ?
C30 C29 H29 119.3 . . ?
C29 C30 C31 117.0(2) . . ?
C29 C30 C33 122.6(2) . . ?
C31 C30 C33 120.2(2) . . ?
C30 C31 H31 119.0 . . ?
C32 C31 C30 122.1(3) . . ?
C32 C31 H31 119.0 . . ?
C27 C32 H32 119.7 . . ?
C31 C32 C27 120.6(3) . . ?
C31 C32 H32 119.7 . . ?
C30 C33 H33 117.9 . . ?
C34 C33 C30 124.3(3) . . ?
C34 C33 H33 117.9 . . ?
C33 C34 H34 117.0 . . ?
C33 C34 C35 126.0(3) . . ?
C35 C34 H34 117.0 . . ?
C36 C35 C34 119.2(2) . . ?
C39 C35 C34 124.4(2) . . ?
C39 C35 C36 116.3(2) . . ?
C35 C36 H36 119.4 . . ?
C37 C36 C35 121.1(2) . . ?
C37 C36 H36 119.4 . . ?
N1 C37 C36 120.8(2) . . ?
N1 C37 H37 119.6 . . ?
C36 C37 H37 119.6 . . ?
N1 C38 H38 119.6 . . ?
N1 C38 C39 120.8(2) . . ?
C39 C38 H38 119.6 . . ?
C35 C39 H39 119.6 . . ?
C38 C39 C35 120.8(2) . . ?
C38 C39 H39 119.6 . . ?
N1 C40 H40A 109.3 . . ?
N1 C40 H40B 109.3 . . ?
N1 C40 C41 111.8(2) . . ?
H40A C40 H40B 107.9 . . ?
C41 C40 H40A 109.3 . . ?
C41 C40 H40B 109.3 . . ?
O4 C41 C40 107.2(2) . . ?
O4 C41 H41A 110.3 . . ?
O4 C41 H41B 110.3 . . ?
C40 C41 H41A 110.3 . . ?
C40 C41 H41B 110.3 . . ?
H41A C41 H41B 108.5 . . ?
O4 C42 H42A 110.2 . . ?
O4 C42 H42B 110.2 . . ?
O4 C42 C43 107.4(2) . . ?
H42A C42 H42B 108.5 . . ?
C43 C42 H42A 110.2 . . ?
C43 C42 H42B 110.2 . . ?
N4 C43 C42 110.2(2) . . ?
N4 C43 H43A 109.6 . . ?
N4 C43 H43B 109.6 . . ?
C42 C43 H43A 109.6 . . ?
C42 C43 H43B 109.6 . . ?
H43A C43 H43B 108.1 . . ?
N4 C44 H44 119.6 . . ?
N4 C44 C46 120.8(2) . . ?
C46 C44 H44 119.6 . . ?
N4 C45 H45 119.5 . . ?
N4 C45 C47 121.0(2) . . ?
C47 C45 H45 119.5 . . ?
C44 C46 H46 119.6 . . ?
C44 C46 C48 120.8(2) . . ?
C48 C46 H46 119.6 . . ?
C45 C47 H47 119.4 . . ?
C45 C47 C48 121.2(2) . . ?
C48 C47 H47 119.4 . . ?
C46 C48 C49 124.3(2) . . ?
C47 C48 C46 116.2(2) . . ?
C47 C48 C49 119.5(2) . . ?
C48 C49 H49 118.2 . . ?
C50 C49 C48 123.6(3) . . ?
C50 C49 H49 118.2 . . ?
C49 C50 H50 116.5 . . ?
C49 C50 C51 127.1(3) . . ?
C51 C50 H50 116.5 . . ?
C52 C51 C50 118.3(3) . . ?
C52 C51 C53 118.2(2) . . ?
C53 C51 C50 123.5(3) . . ?
C51 C52 H52 119.4 . . ?
C54 C52 C51 121.2(3) . . ?
C54 C52 H52 119.4 . . ?
C51 C53 H53 119.6 . . ?
C55 C53 C51 120.8(3) . . ?
C55 C53 H53 119.6 . . ?
C52 C54 H54 119.8 . . ?
C52 C54 C56 120.4(3) . . ?
C56 C54 H54 119.8 . . ?
C53 C55 H55 120.0 . . ?
C56 C55 C53 120.0(3) . . ?
C56 C55 H55 120.0 . . ?
C54 C56 N3 119.0(3) . . ?
C55 C56 N3 121.6(3) . . ?
C55 C56 C54 119.4(2) . . ?
C58 C57 N3 119.4(2) . . ?
C58 C57 C62 119.2(3) . . ?
C62 C57 N3 121.4(2) . . ?
C57 C58 H58 119.8 . . ?
C59 C58 C57 120.3(3) . . ?
C59 C58 H58 119.8 . . ?
C58 C59 H59 119.8 . . ?
C60 C59 C58 120.3(3) . . ?
C60 C59 H59 119.8 . . ?
C59 C60 H60 120.1 . . ?
C59 C60 C61 119.9(3) . . ?
C61 C60 H60 120.1 . . ?
C60 C61 H61 120.0 . . ?
C60 C61 C62 119.9(3) . . ?
C62 C61 H61 120.0 . . ?
C57 C62 H62 119.8 . . ?
C61 C62 C57 120.3(3) . . ?
C61 C62 H62 119.8 . . ?
C64 C63 N3 120.4(2) . . ?
C64 C63 C68 118.6(3) . . ?
C68 C63 N3 121.1(2) . . ?
C63 C64 H64 119.7 . . ?
C65 C64 C63 120.6(3) . . ?
C65 C64 H64 119.7 . . ?
C64 C65 H65 119.8 . . ?
C64 C65 C66 120.5(3) . . ?
C66 C65 H65 119.8 . . ?
C65 C66 H66 120.5 . . ?
C67 C66 C65 119.1(3) . . ?
C67 C66 H66 120.5 . . ?
C66 C67 H67 119.6 . . ?
C68 C67 C66 120.8(3) . . ?
C68 C67 H67 119.6 . . ?
C63 C68 H68 119.7 . . ?
C67 C68 C63 120.5(3) . . ?
C67 C68 H68 119.7 . . ?
O5 S1 O6 112.52(11) . . ?
O5 S1 O7 113.81(12) . . ?
O5 S1 C12 107.06(11) . . ?
O6 S1 C12 104.79(11) . . ?
O7 S1 O6 112.23(11) . . ?
O7 S1 C12 105.63(11) . . ?
H8A C8 H8B 109.5 . . ?
H8A C8 H8C 109.5 . . ?
H8B C8 H8C 109.5 . . ?
C9 C8 H8A 109.5 . . ?
C9 C8 H8B 109.5 . . ?
C9 C8 H8C 109.5 . . ?
C10 C9 C8 121.3(2) . . ?
C10 C9 C14 117.7(2) . . ?
C14 C9 C8 121.0(2) . . ?
C9 C10 H10 119.3 . . ?
C11 C10 C9 121.4(2) . . ?
C11 C10 H10 119.3 . . ?
C10 C11 H11 119.8 . . ?
C10 C11 C12 120.5(2) . . ?
C12 C11 H11 119.8 . . ?
C11 C12 S1 121.47(19) . . ?
C11 C12 C13 119.1(2) . . ?
C13 C12 S1 119.36(19) . . ?
C12 C13 H13 119.9 . . ?
C14 C13 C12 120.3(2) . . ?
C14 C13 H13 119.9 . . ?
C9 C14 H14 119.5 . . ?
C13 C14 C9 121.0(2) . . ?
C13 C14 H14 119.5 . . ?
O1 S2 O3 112.12(13) . . ?
O1 S2 C5 105.04(12) . . ?
O2 S2 O1 113.31(13) . . ?
O2 S2 O3 112.41(12) . . ?
O2 S2 C5 105.98(14) . . ?
O3 S2 C5 107.32(12) . . ?
H1A C1 H1B 109.5 . . ?
H1A C1 H1C 109.5 . . ?
H1B C1 H1C 109.5 . . ?
C2 C1 H1A 109.5 . . ?
C2 C1 H1B 109.5 . . ?
C2 C1 H1C 109.5 . . ?
C3 C2 C1 120.0(4) . . ?
C7 C2 C1 122.1(4) . . ?
C7 C2 C3 117.6(4) . . ?
C2 C3 H3 120.0 . . ?
C4 C3 C2 120.1(4) . . ?
C4 C3 H3 120.0 . . ?
C3 C4 H4 119.9 . . ?
C5 C4 C3 120.2(4) . . ?
C5 C4 H4 119.9 . . ?
C4 C5 S2 119.9(3) . . ?
C6 C5 S2 122.1(2) . . ?
C6 C5 C4 117.9(3) . . ?
C5 C6 H6 119.2 . . ?
C5 C6 C7 121.6(4) . . ?
C7 C6 H6 119.2 . . ?
C2 C7 C6 121.9(4) . . ?
C2 C7 H7 119.1 . . ?
C6 C7 H7 119.1 . . ?

loop_
_geom_bond_atom_site_label_1
_geom_bond_atom_site_label_2
_geom_bond_distance
_geom_bond_site_symmetry_2
_geom_bond_publ_flag
O4 C41 1.419(3) . ?
O4 C42 1.422(3) . ?
N1 C37 1.351(3) . ?
N1 C38 1.353(3) . ?
N1 C40 1.475(3) . ?
N2 C15 1.428(3) . ?
N2 C21 1.431(3) . ?
N2 C27 1.405(3) . ?
N3 C56 1.425(3) . ?
N3 C57 1.417(3) . ?
N3 C63 1.412(3) . ?
N4 C43 1.484(3) . ?
N4 C44 1.346(3) . ?
N4 C45 1.344(3) . ?
C15 C16 1.386(4) . ?
C15 C20 1.382(4) . ?
C16 H16 0.9300 . ?
C16 C17 1.388(4) . ?
C17 H17 0.9300 . ?
C17 C18 1.378(4) . ?
C18 H18 0.9300 . ?
C18 C19 1.376(5) . ?
C19 H19 0.9300 . ?
C19 C20 1.385(4) . ?
C20 H20 0.9300 . ?
C21 C22 1.400(4) . ?
C21 C26 1.384(4) . ?
C22 H22 0.9300 . ?
C22 C23 1.382(4) . ?
C23 H23 0.9300 . ?
C23 C24 1.384(4) . ?
C24 H24 0.9300 . ?
C24 C25 1.390(4) . ?
C25 H25 0.9300 . ?
C25 C26 1.388(4) . ?
C26 H26 0.9300 . ?
C27 C28 1.401(4) . ?
C27 C32 1.390(4) . ?
C28 H28 0.9300 . ?
C28 C29 1.378(4) . ?
C29 H29 0.9300 . ?
C29 C30 1.393(4) . ?
C30 C31 1.397(4) . ?
C30 C33 1.461(4) . ?
C31 H31 0.9300 . ?
C31 C32 1.378(4) . ?
C32 H32 0.9300 . ?
C33 H33 0.9300 . ?
C33 C34 1.336(4) . ?
C34 H34 0.9300 . ?
C34 C35 1.450(4) . ?
C35 C36 1.405(3) . ?
C35 C39 1.404(4) . ?
C36 H36 0.9300 . ?
C36 C37 1.360(3) . ?
C37 H37 0.9300 . ?
C38 H38 0.9300 . ?
C38 C39 1.365(4) . ?
C39 H39 0.9300 . ?
C40 H40A 0.9700 . ?
C40 H40B 0.9700 . ?
C40 C41 1.511(3) . ?
C41 H41A 0.9700 . ?
C41 H41B 0.9700 . ?
C42 H42A 0.9700 . ?
C42 H42B 0.9700 . ?
C42 C43 1.505(3) . ?
C43 H43A 0.9700 . ?
C43 H43B 0.9700 . ?
C44 H44 0.9300 . ?
C44 C46 1.365(4) . ?
C45 H45 0.9300 . ?
C45 C47 1.359(3) . ?
C46 H46 0.9300 . ?
C46 C48 1.401(4) . ?
C47 H47 0.9300 . ?
C47 C48 1.394(4) . ?
C48 C49 1.458(4) . ?
C49 H49 0.9300 . ?
C49 C50 1.329(4) . ?
C50 H50 0.9300 . ?
C50 C51 1.465(4) . ?
C51 C52 1.386(4) . ?
C51 C53 1.407(4) . ?
C52 H52 0.9300 . ?
C52 C54 1.379(4) . ?
C53 H53 0.9300 . ?
C53 C55 1.388(4) . ?
C54 H54 0.9300 . ?
C54 C56 1.394(4) . ?
C55 H55 0.9300 . ?
C55 C56 1.387(4) . ?
C57 C58 1.383(4) . ?
C57 C62 1.388(4) . ?
C58 H58 0.9300 . ?
C58 C59 1.381(4) . ?
C59 H59 0.9300 . ?
C59 C60 1.376(4) . ?
C60 H60 0.9300 . ?
C60 C61 1.382(4) . ?
C61 H61 0.9300 . ?
C61 C62 1.384(4) . ?
C62 H62 0.9300 . ?
C63 C64 1.389(4) . ?
C63 C68 1.399(4) . ?
C64 H64 0.9300 . ?
C64 C65 1.385(4) . ?
C65 H65 0.9300 . ?
C65 C66 1.388(4) . ?
C66 H66 0.9300 . ?
C66 C67 1.384(4) . ?
C67 H67 0.9300 . ?
C67 C68 1.376(4) . ?
C68 H68 0.9300 . ?
S1 O5 1.4499(19) . ?
S1 O6 1.4607(18) . ?
S1 O7 1.4561(18) . ?
S1 C12 1.779(2) . ?
C8 H8A 0.9600 . ?
C8 H8B 0.9600 . ?
C8 H8C 0.9600 . ?
C8 C9 1.507(4) . ?
C9 C10 1.390(4) . ?
C9 C14 1.397(4) . ?
C10 H10 0.9300 . ?
C10 C11 1.379(4) . ?
C11 H11 0.9300 . ?
C11 C12 1.381(3) . ?
C12 C13 1.394(3) . ?
C13 H13 0.9300 . ?
C13 C14 1.381(4) . ?
C14 H14 0.9300 . ?
S2 O1 1.452(2) . ?
S2 O2 1.446(2) . ?
S2 O3 1.454(2) . ?
S2 C5 1.782(3) . ?
C1 H1A 0.9600 . ?
C1 H1B 0.9600 . ?
C1 H1C 0.9600 . ?
C1 C2 1.520(5) . ?
C2 C3 1.405(7) . ?
C2 C7 1.338(6) . ?
C3 H3 0.9300 . ?
C3 C4 1.392(5) . ?
C4 H4 0.9300 . ?
C4 C5 1.383(5) . ?
C5 C6 1.352(5) . ?
C6 H6 0.9300 . ?
C6 C7 1.379(5) . ?
C7 H7 0.9300 . ?

loop_
_geom_torsion_atom_site_label_1
_geom_torsion_atom_site_label_2
_geom_torsion_atom_site_label_3
_geom_torsion_atom_site_label_4
_geom_torsion
_geom_torsion_site_symmetry_1
_geom_torsion_site_symmetry_2
_geom_torsion_site_symmetry_3
_geom_torsion_site_symmetry_4
_geom_torsion_publ_flag
O4 C42 C43 N4 58.4(3) . . . . ?
N1 C38 C39 C35 -0.8(4) . . . . ?
N1 C40 C41 O4 -71.1(3) . . . . ?
N2 C15 C16 C17 177.5(2) . . . . ?
N2 C15 C20 C19 -177.9(3) . . . . ?
N2 C21 C22 C23 179.9(3) . . . . ?
N2 C21 C26 C25 179.3(2) . . . . ?
N2 C27 C28 C29 177.1(2) . . . . ?
N2 C27 C32 C31 -179.8(3) . . . . ?
N3 C57 C58 C59 179.1(3) . . . . ?
N3 C57 C62 C61 -179.9(3) . . . . ?
N3 C63 C64 C65 177.9(3) . . . . ?
N3 C63 C68 C67 -179.6(3) . . . . ?
N4 C44 C46 C48 1.0(4) . . . . ?
N4 C45 C47 C48 0.2(4) . . . . ?
C15 N2 C21 C22 -36.6(4) . . . . ?
C15 N2 C21 C26 142.5(3) . . . . ?
C15 N2 C27 C28 -27.5(4) . . . . ?
C15 N2 C27 C32 152.4(3) . . . . ?
C15 C16 C17 C18 0.8(4) . . . . ?
C16 C15 C20 C19 1.6(4) . . . . ?
C16 C17 C18 C19 0.8(5) . . . . ?
C17 C18 C19 C20 -1.1(5) . . . . ?
C18 C19 C20 C15 0.0(5) . . . . ?
C20 C15 C16 C17 -1.9(4) . . . . ?
C21 N2 C15 C16 -58.2(3) . . . . ?
C21 N2 C15 C20 121.3(3) . . . . ?
C21 N2 C27 C28 165.1(2) . . . . ?
C21 N2 C27 C32 -15.1(4) . . . . ?
C21 C22 C23 C24 0.4(4) . . . . ?
C22 C21 C26 C25 -1.6(4) . . . . ?
C22 C23 C24 C25 -0.9(4) . . . . ?
C23 C24 C25 C26 0.0(4) . . . . ?
C24 C25 C26 C21 1.2(4) . . . . ?
C26 C21 C22 C23 0.8(4) . . . . ?
C27 N2 C15 C16 133.9(3) . . . . ?
C27 N2 C15 C20 -46.7(4) . . . . ?
C27 N2 C21 C22 131.2(3) . . . . ?
C27 N2 C21 C26 -49.7(4) . . . . ?
C27 C28 C29 C30 3.0(4) . . . . ?
C28 C27 C32 C31 0.1(4) . . . . ?
C28 C29 C30 C31 -0.4(4) . . . . ?
C28 C29 C30 C33 -176.4(2) . . . . ?
C29 C30 C31 C32 -2.3(4) . . . . ?
C29 C30 C33 C34 27.6(4) . . . . ?
C30 C31 C32 C27 2.5(5) . . . . ?
C30 C33 C34 C35 173.2(3) . . . . ?
C31 C30 C33 C34 -148.3(3) . . . . ?
C32 C27 C28 C29 -2.8(4) . . . . ?
C33 C30 C31 C32 173.8(3) . . . . ?
C33 C34 C35 C36 -166.2(3) . . . . ?
C33 C34 C35 C39 10.4(4) . . . . ?
C34 C35 C36 C37 176.0(2) . . . . ?
C34 C35 C39 C38 -175.7(2) . . . . ?
C35 C36 C37 N1 0.5(4) . . . . ?
C36 C35 C39 C38 1.0(4) . . . . ?
C37 N1 C38 C39 0.3(4) . . . . ?
C37 N1 C40 C41 -91.3(3) . . . . ?
C38 N1 C37 C36 -0.2(4) . . . . ?
C38 N1 C40 C41 88.6(3) . . . . ?
C39 C35 C36 C37 -0.9(4) . . . . ?
C40 N1 C37 C36 179.7(2) . . . . ?
C40 N1 C38 C39 -179.6(2) . . . . ?
C41 O4 C42 C43 -179.6(2) . . . . ?
C42 O4 C41 C40 169.8(2) . . . . ?
C43 N4 C44 C46 -173.5(2) . . . . ?
C43 N4 C45 C47 172.8(2) . . . . ?
C44 N4 C43 C42 82.4(3) . . . . ?
C44 N4 C45 C47 -1.6(4) . . . . ?
C44 C46 C48 C47 -2.3(4) . . . . ?
C44 C46 C48 C49 177.9(2) . . . . ?
C45 N4 C43 C42 -92.1(3) . . . . ?
C45 N4 C44 C46 1.0(4) . . . . ?
C45 C47 C48 C46 1.7(3) . . . . ?
C45 C47 C48 C49 -178.5(2) . . . . ?
C46 C48 C49 C50 3.7(4) . . . . ?
C47 C48 C49 C50 -176.1(2) . . . . ?
C48 C49 C50 C51 179.2(2) . . . . ?
C49 C50 C51 C52 -172.3(3) . . . . ?
C49 C50 C51 C53 6.2(4) . . . . ?
C50 C51 C52 C54 179.5(3) . . . . ?
C50 C51 C53 C55 -179.8(2) . . . . ?
C51 C52 C54 C56 0.3(5) . . . . ?
C51 C53 C55 C56 0.5(4) . . . . ?
C52 C51 C53 C55 -1.3(4) . . . . ?
C52 C54 C56 N3 177.6(3) . . . . ?
C52 C54 C56 C55 -1.1(5) . . . . ?
C53 C51 C52 C54 0.9(5) . . . . ?
C53 C55 C56 N3 -178.0(3) . . . . ?
C53 C55 C56 C54 0.7(4) . . . . ?
C56 N3 C57 C58 -45.3(4) . . . . ?
C56 N3 C57 C62 134.1(3) . . . . ?
C56 N3 C63 C64 -23.8(4) . . . . ?
C56 N3 C63 C68 154.9(3) . . . . ?
C57 N3 C56 C54 -53.4(4) . . . . ?
C57 N3 C56 C55 125.3(3) . . . . ?
C57 N3 C63 C64 154.9(3) . . . . ?
C57 N3 C63 C68 -26.4(4) . . . . ?
C57 C58 C59 C60 1.3(5) . . . . ?
C58 C57 C62 C61 -0.6(4) . . . . ?
C58 C59 C60 C61 -1.5(5) . . . . ?
C59 C60 C61 C62 0.6(5) . . . . ?
C60 C61 C62 C57 0.4(5) . . . . ?
C62 C57 C58 C59 -0.2(4) . . . . ?
C63 N3 C56 C54 125.4(3) . . . . ?
C63 N3 C56 C55 -55.9(4) . . . . ?
C63 N3 C57 C58 136.0(3) . . . . ?
C63 N3 C57 C62 -44.7(4) . . . . ?
C63 C64 C65 C66 1.8(5) . . . . ?
C64 C63 C68 C67 -0.8(4) . . . . ?
C64 C65 C66 C67 -1.1(5) . . . . ?
C65 C66 C67 C68 -0.6(5) . . . . ?
C66 C67 C68 C63 1.6(4) . . . . ?
C68 C63 C64 C65 -0.9(4) . . . . ?
S1 C12 C13 C14 -174.9(2) . . . . ?
O5 S1 C12 C11 123.9(2) . . . . ?
O5 S1 C12 C13 -60.2(2) . . . . ?
O6 S1 C12 C11 -116.4(2) . . . . ?
O6 S1 C12 C13 59.5(2) . . . . ?
O7 S1 C12 C11 2.3(2) . . . . ?
O7 S1 C12 C13 178.2(2) . . . . ?
C8 C9 C10 C11 -178.4(3) . . . . ?
C8 C9 C14 C13 179.4(3) . . . . ?
C9 C10 C11 C12 -1.0(4) . . . . ?
C10 C9 C14 C13 0.1(4) . . . . ?
C10 C11 C12 S1 175.9(2) . . . . ?
C10 C11 C12 C13 0.0(4) . . . . ?
C11 C12 C13 C14 1.0(4) . . . . ?
C12 C13 C14 C9 -1.1(4) . . . . ?
C14 C9 C10 C11 1.0(4) . . . . ?
S2 C5 C6 C7 177.0(4) . . . . ?
O1 S2 C5 C4 42.0(3) . . . . ?
O1 S2 C5 C6 -141.9(3) . . . . ?
O2 S2 C5 C4 162.2(3) . . . . ?
O2 S2 C5 C6 -21.7(3) . . . . ?
O3 S2 C5 C4 -77.5(3) . . . . ?
O3 S2 C5 C6 98.6(3) . . . . ?
C1 C2 C3 C4 178.4(5) . . . . ?
C1 C2 C7 C6 -179.2(4) . . . . ?
C2 C3 C4 C5 1.0(8) . . . . ?
C3 C2 C7 C6 6.5(7) . . . . ?
C3 C4 C5 S2 -177.8(4) . . . . ?
C3 C4 C5 C6 5.9(7) . . . . ?
C4 C5 C6 C7 -6.8(7) . . . . ?
C5 C6 C7 C2 0.5(8) . . . . ?
C7 C2 C3 C4 -7.1(7) . . . . ?

loop_
_smtbx_masks_void_nr
_smtbx_masks_void_average_x
_smtbx_masks_void_average_y
_smtbx_masks_void_average_z
_smtbx_masks_void_volume
_smtbx_masks_void_count_electrons
_smtbx_masks_void_content
1 0.012 -0.010 0.174 98.9 18.4 '1 Methanol'
2 -0.012 0.010 0.826 98.9 18.3 '1 Methanol'
3 0.108 0.394 0.600 12.3 9.9 '1 water'
4 -0.108 0.606 0.400 12.3 10.0 '1 water'
